data_1527588
loop_
_publ_author_name
'Jarchow, O.'

_publ_section_title
;
 Die Kristallstruktur von Rubidium-Hexacyanodiniccolat(I)
;
_journal_name_full 'Zeitschrift fuer Anorganische und Allgemeine Chemie'
_journal_page_first 40
_journal_page_last 48
_journal_volume 383
_journal_year 1971
_chemical_formula_sum Rb
_chemical_name_systematic 'Rb4 (Ni2 (C N)6)'
_space_group_IT_number 2
_symmetry_space_group_name_Hall '-P 1'
_symmetry_space_group_name_H-M 'P -1'
_cell_angle_alpha 90
_cell_angle_beta 100.6
_cell_angle_gamma 110
_cell_formula_units_Z 4
_cell_length_a 12.26
_cell_length_b 16.8
_cell_length_c 7.65
_cell_volume 1451.985
_citation_journal_id_ASTM ZAACAB
_cod_data_source_file Jarchow_ZAACAB_1971_1920.cif
_cod_data_source_block Rb1
_cod_original_formula_sum Rb1
_cod_database_code 1527588

loop_
_symmetry_equiv_pos_as_xyz
x,y,z
-x,-y,-z

loop_
_atom_site_label
_atom_site_type_symbol
_atom_site_fract_x
_atom_site_fract_y
_atom_site_fract_z
_atom_site_occupancy
_atom_site_U_iso_or_equiv
Rb1 Rb+1 -0.0061 0.2475 0.3318 1 0.0
Rb2 Rb+1 -0.0065 0.2482 0.8285 1 0.0
